data_7158915
loop_
_publ_author_name
'Liu, Qiuhua'
'Shen, Xiaorong'
'Dai, Ye'
'Zhang, Mengchen'
'Zhou, Zaichun'

_publ_section_title
;
 Porous Materials Formed by Four Self-construction Processes
;
_journal_name_full 'Organic &amp; Biomolecular Chemistry'
_journal_paper_doi 10.1039/D2OB01530G
_journal_year 2022
_chemical_compound_source THF/chloroform
_chemical_formula_moiety 'C70 H40 O20, 2(C4 H8 O)'
_chemical_formula_sum 'C78 H56 O22'
_chemical_formula_weight 1345.22
_chemical_name_common cyclomer-1
_chemical_name_systematic 1-pentamer
_space_group_crystal_system triclinic
_space_group_IT_number 1
_space_group_name_Hall 'P 1'
_space_group_name_H-M_alt 'P 1'
_atom_sites_solution_hydrogens geom
_atom_sites_solution_primary dual
_audit_creation_date 2020-07-02
_audit_creation_method
;
Olex2 1.2
(compiled 2018.05.29 svn.r3508 for OlexSys, GUI svn.r5506)
;
_audit_update_record
;
2022-08-22 deposited with the CCDC.	2022-10-03 downloaded from the CCDC.
;
_cell_angle_alpha 93.479(4)
_cell_angle_beta 93.467(4)
_cell_angle_gamma 92.039(4)
_cell_formula_units_Z 1
_cell_length_a 9.672(2)
_cell_length_b 11.175(3)
_cell_length_c 15.326(3)
_cell_measurement_reflns_used 2597
_cell_measurement_temperature 100(2)
_cell_measurement_theta_max 25.62
_cell_measurement_theta_min 2.33
_cell_volume 1649.1(6)
_computing_cell_refinement 'SAINT v8.34A (Bruker, 2013)'
_computing_data_reduction 'SAINT v8.34A (Bruker, 2013)'
_computing_molecular_graphics 'Olex2 (Dolomanov et al., 2009)'
_computing_publication_material 'Olex2 (Dolomanov et al., 2009)'
_computing_structure_refinement 'ShelXL (Sheldrick, 2015)'
_computing_structure_solution 'ShelXT (Sheldrick, 2015)'
_diffrn_ambient_temperature 100.15
_diffrn_measured_fraction_theta_full 0.991
_diffrn_measured_fraction_theta_max 0.936
_diffrn_measurement_device_type 'CCD area detector'
_diffrn_measurement_method 'phi and omega scans'
_diffrn_radiation_monochromator graphite
_diffrn_radiation_type MoK\a
_diffrn_radiation_wavelength 0.71073
_diffrn_reflns_av_R_equivalents 0.0231
_diffrn_reflns_av_unetI/netI 0.0635
_diffrn_reflns_Laue_measured_fraction_full 0.991
_diffrn_reflns_Laue_measured_fraction_max 0.936
_diffrn_reflns_limit_h_max 10
_diffrn_reflns_limit_h_min -12
_diffrn_reflns_limit_k_max 13
_diffrn_reflns_limit_k_min -14
_diffrn_reflns_limit_l_max 19
_diffrn_reflns_limit_l_min -19
_diffrn_reflns_number 9996
_diffrn_reflns_point_group_measured_fraction_full 0.592
_diffrn_reflns_point_group_measured_fraction_max 0.546
_diffrn_reflns_theta_full 25.242
_diffrn_reflns_theta_max 27.610
_diffrn_reflns_theta_min 2.329
_exptl_absorpt_coefficient_mu 0.100
_exptl_absorpt_correction_T_max 0.7456
_exptl_absorpt_correction_T_min 0.6782
_exptl_absorpt_correction_type none
_exptl_absorpt_process_details
;
SADABS-2014/5 (Bruker,2014/5) was used for absorption correction.
wR2(int) was 0.0642 before and 0.0332 after correction.
The Ratio of minimum to maximum transmission is 0.9096.
The \l/2 correction factor is 0.00150.
;
_exptl_crystal_colour colourless
_exptl_crystal_density_diffrn 1.355
_exptl_crystal_description block
_exptl_crystal_F_000 700
_exptl_crystal_recrystallization_method 'Re-crystallisation from solvent: THF'
_exptl_crystal_size_max 0.11
_exptl_crystal_size_mid 0.1
_exptl_crystal_size_min 0.09
_refine_diff_density_max 0.350
_refine_diff_density_min -0.334
_refine_diff_density_rms 0.053
_refine_ls_abs_structure_details
;
 Flack x determined using 884 quotients [(I+)-(I-)]/[(I+)+(I-)]
 (Parsons, Flack and Wagner, Acta Cryst. B69 (2013) 249-259).
;
_refine_ls_abs_structure_Flack -0.9(9)
_refine_ls_extinction_method none
_refine_ls_goodness_of_fit_ref 1.044
_refine_ls_hydrogen_treatment constr
_refine_ls_matrix_type full
_refine_ls_number_parameters 1072
_refine_ls_number_reflns 8363
_refine_ls_number_restraints 255
_refine_ls_restrained_S_all 1.033
_refine_ls_R_factor_all 0.0812
_refine_ls_R_factor_gt 0.0493
_refine_ls_shift/su_max 0.000
_refine_ls_shift/su_mean 0.000
_refine_ls_structure_factor_coef Fsqd
_refine_ls_weighting_details 'w=1/[\s^2^(Fo^2^)+(0.0452P)^2^+0.3547P] where P=(Fo^2^+2Fc^2^)/3'
_refine_ls_weighting_scheme calc
_refine_ls_wR_factor_gt 0.0976
_refine_ls_wR_factor_ref 0.1120
_reflns_Friedel_coverage 0.167
_reflns_Friedel_fraction_full 0.192
_reflns_Friedel_fraction_max 0.157
_reflns_number_gt 6279
_reflns_number_total 8363
_reflns_threshold_expression 'I > 2\s(I)'
_cod_data_source_file d2ob01530g2.cif
_cod_data_source_block ww
_cod_database_code 7158915
_shelx_shelxl_version_number 2014/7
_shelx_space_group_comment
;
The symmetry employed for this shelxl refinement is uniquely defined
by the following loop, which should always be used as a source of
symmetry information in preference to the above space-group names.
They are only intended as comments.
;
_shelx_estimated_absorpt_t_max 0.991
_shelx_estimated_absorpt_t_min 0.989
_olex2_refinement_description
;
1. Fixed Uiso
 At 1.2 times of:
  All C(H) groups, All C(H,H) groups
2. Uiso/Uaniso restraints and constraints
Uanis(C65A) \\sim Ueq, Uanis(C70A) \\sim Ueq, Uanis(C66A) \\sim Ueq,
Uanis(C68A) \\sim Ueq, Uanis(C67A) \\sim Ueq, Uanis(C69A) \\sim Ueq, Uanis(C67)
\\sim Ueq, Uanis(C69) \\sim Ueq, Uanis(C68) \\sim Ueq, Uanis(C65) \\sim Ueq,
Uanis(C66) \\sim Ueq, Uanis(C70) \\sim Ueq, Uanis(C61) \\sim Ueq, Uanis(C62A)
\\sim Ueq, Uanis(C60A) \\sim Ueq, Uanis(C63) \\sim Ueq, Uanis(C58) \\sim Ueq,
Uanis(C59) \\sim Ueq, Uanis(C59A) \\sim Ueq, Uanis(C62) \\sim Ueq, Uanis(C63A)
\\sim Ueq, Uanis(C58A) \\sim Ueq, Uanis(C60) \\sim Ueq, Uanis(C53) \\sim Ueq,
Uanis(C54A) \\sim Ueq, Uanis(C52) \\sim Ueq, Uanis(C51A) \\sim Ueq, Uanis(C55A)
\\sim Ueq, Uanis(C56A) \\sim Ueq, Uanis(C56) \\sim Ueq, Uanis(C55) \\sim Ueq,
Uanis(C51) \\sim Ueq, Uanis(C54) \\sim Ueq, Uanis(O17A) \\sim Ueq, Uanis(O17)
\\sim Ueq, Uanis(O18) \\sim Ueq, Uanis(O18A) \\sim Ueq, Uanis(C57A) \\sim Ueq,
Uanis(C57) \\sim Ueq, Uanis(O16A) \\sim Ueq, Uanis(C50) \\sim Ueq, Uanis(O16)
\\sim Ueq: with sigma of 0.01 and sigma for terminal atoms of 0.02
Uanis(C65) \\sim Ueq, Uanis(C65A) \\sim Ueq: with sigma of 0.001 and sigma for
terminal atoms of 0.002
3. Others
 Fixed Sof: H52(0.5) H52A(0.5) H53(0.5) H53A(0.5) O16(0.5) O17(0.5) O18(0.5)
 C51(0.5) C54(0.5) H54(0.5) C55(0.5) H55(0.5) C56(0.5) C57(0.5) C58(0.5)
 C59(0.5) H59(0.5) C60(0.5) H60(0.5) C62(0.5) H62(0.5) C63(0.5) H63(0.5)
 C65(0.5) C66(0.5) H66(0.5) C67(0.5) H67(0.5) C68(0.5) H68(0.5) C69(0.5)
 H69(0.5) C70(0.5) O16A(0.5) O17A(0.5) O18A(0.5) C51A(0.5) C54A(0.5) H54A(0.5)
 C55A(0.5) H55A(0.5) C56A(0.5) C57A(0.5) C58A(0.5) C59A(0.5) H59A(0.5)
 C60A(0.5) H60A(0.5) C62A(0.5) H62A(0.5) C63A(0.5) H63A(0.5) C65A(0.5)
 C66A(0.5) H66A(0.5) C67A(0.5) H67A(0.5) C68A(0.5) H68A(0.5) C69A(0.5)
 H69A(0.5) C70A(0.5)
4.a Secondary CH2 refined with riding coordinates:
 C71(H71A,H71B), C72(H72A,H72B), C73(H73A,H73B), C74(H74A,H74B), C75(H75A,
 H75B), C76(H76A,H76B), C77(H77A,H77B), C78(H78A,H78B)
4.b Aromatic/amide H refined with riding coordinates:
 C3(H3), C4(H4), C6(H6), C7(H7), C10(H10), C11(H11), C12(H12), C13(H13),
 C17(H17), C18(H18), C20(H20), C21(H21), C24(H24), C25(H25), C26(H26), C27(H27),
  C31(H31), C32(H32), C34(H34), C35(H35), C38(H38), C39(H39), C40(H40),
 C41(H41), C45(H45), C46(H46), C48(H48), C49(H49), C52(H52), C52(H52A),
 C53(H53), C53(H53A), C54(H54), C55(H55), C59(H59), C60(H60), C62(H62),
 C63(H63), C66(H66), C67(H67), C68(H68), C69(H69), C54A(H54A), C55A(H55A),
 C59A(H59A), C60A(H60A), C62A(H62A), C63A(H63A), C66A(H66A), C67A(H67A),
 C68A(H68A), C69A(H69A)
;
_olex2_submission_special_instructions 'No special instructions were received'

loop_
_space_group_symop_operation_xyz
'x, y, z'

loop_
_atom_site_label
_atom_site_type_symbol
_atom_site_fract_x
_atom_site_fract_y
_atom_site_fract_z
_atom_site_U_iso_or_equiv
_atom_site_adp_type
_atom_site_occupancy
_atom_site_site_symmetry_order
_atom_site_calc_flag
_atom_site_refinement_flags_posn
_atom_site_refinement_flags_adp
_atom_site_refinement_flags_occupancy
_atom_site_disorder_assembly
_atom_site_disorder_group
O1 O 1.0533(3) 0.8156(3) 0.64153(19) 0.0421(9) Uani 1 1 d . . . . .
O2 O 1.2196(3) 0.7351(3) 0.56053(19) 0.0316(8) Uani 1 1 d . . . . .
O3 O 0.7786(3) 0.8494(3) 0.19106(19) 0.0370(9) Uani 1 1 d . . . . .
O4 O 0.6403(3) 0.9369(3) 0.28758(18) 0.0265(7) Uani 1 1 d . . . . .
O5 O 0.4653(3) 0.7453(3) 0.23191(18) 0.0242(7) Uani 1 1 d . . . . .
O6 O 0.3907(3) 0.8139(3) 0.36186(18) 0.0273(7) Uani 1 1 d . . . . .
O7 O 0.6390(4) 0.2014(3) 0.3960(3) 0.0468(10) Uani 1 1 d . . . . .
O8 O 0.5613(3) 0.2670(3) 0.5260(2) 0.0326(8) Uani 1 1 d . . . . .
O9 O 0.3842(3) 0.0867(3) 0.45692(19) 0.0269(7) Uani 1 1 d . . . . .
O10 O 0.1991(3) 0.0282(3) 0.53051(19) 0.0339(8) Uani 1 1 d . . . . .
O11 O -0.1946(3) 0.2745(3) 0.1817(2) 0.0295(7) Uani 1 1 d . . . . .
O12 O 0.0176(3) 0.3198(3) 0.1331(2) 0.0285(7) Uani 1 1 d . . . . .
O13 O -0.0639(3) 0.5228(3) 0.2197(2) 0.0291(7) Uani 1 1 d . . . . .
O14 O 0.1693(3) 0.5558(3) 0.2306(2) 0.0364(8) Uani 1 1 d . . . . .
O15 O -0.0717(3) 0.3482(3) 0.6438(2) 0.0458(10) Uani 1 1 d . . . . .
O19 O 0.9764(3) 0.6790(3) 0.77392(19) 0.0365(9) Uani 1 1 d . . . . .
O20 O 0.8448(3) 0.8422(3) 0.7863(2) 0.0287(7) Uani 1 1 d . . . . .
C1 C 1.1079(5) 0.7786(4) 0.5645(3) 0.0278(11) Uani 1 1 d . . . . .
C2 C 1.0108(5) 0.7988(4) 0.4888(3) 0.0257(10) Uani 1 1 d . . . . .
C3 C 1.0596(5) 0.7857(4) 0.4054(3) 0.0223(10) Uani 1 1 d . . . . .
H3 H 1.1511 0.7603 0.3980 0.027 Uiso 1 1 calc R . . . .
C4 C 0.9746(4) 0.8098(4) 0.3334(3) 0.0243(10) Uani 1 1 d . . . . .
H4 H 1.0076 0.7998 0.2764 0.029 Uiso 1 1 calc R . . . .
C5 C 0.8406(4) 0.8487(4) 0.3436(3) 0.0227(10) Uani 1 1 d . . . . .
C6 C 0.7909(5) 0.8601(5) 0.4276(3) 0.0331(12) Uani 1 1 d . . . . .
H6 H 0.6992 0.8848 0.4352 0.040 Uiso 1 1 calc R . . . .
C7 C 0.8767(5) 0.8352(5) 0.4996(3) 0.0351(12) Uani 1 1 d . . . . .
H7 H 0.8435 0.8430 0.5566 0.042 Uiso 1 1 calc R . . . .
C8 C 0.7539(5) 0.8758(4) 0.2647(3) 0.0269(10) Uani 1 1 d . . . . .
C9 C 0.5384(4) 0.9506(4) 0.2207(3) 0.0213(10) Uani 1 1 d . . . . .
C10 C 0.5296(5) 1.0587(4) 0.1806(3) 0.0304(11) Uani 1 1 d . . . . .
H10 H 0.5959 1.1225 0.1956 0.036 Uiso 1 1 calc R . . . .
C11 C 0.4221(6) 1.0713(5) 0.1184(3) 0.0384(13) Uani 1 1 d . . . . .
H11 H 0.4144 1.1444 0.0903 0.046 Uiso 1 1 calc R . . . .
C12 C 0.3266(6) 0.9790(5) 0.0971(3) 0.0377(13) Uani 1 1 d . . . . .
H12 H 0.2530 0.9894 0.0547 0.045 Uiso 1 1 calc R . . . .
C13 C 0.3354(5) 0.8702(4) 0.1364(3) 0.0288(11) Uani 1 1 d . . . . .
H13 H 0.2691 0.8063 0.1213 0.035 Uiso 1 1 calc R . . . .
C14 C 0.4432(5) 0.8580(4) 0.1977(3) 0.0214(10) Uani 1 1 d . . . . .
C15 C 0.4424(4) 0.7361(4) 0.3184(3) 0.0204(9) Uani 1 1 d . . . . .
C16 C 0.4882(4) 0.6200(4) 0.3500(3) 0.0201(9) Uani 1 1 d . . . . .
C17 C 0.5375(5) 0.5310(4) 0.2938(3) 0.0248(10) Uani 1 1 d . . . . .
H17 H 0.5471 0.5454 0.2340 0.030 Uiso 1 1 calc R . . . .
C18 C 0.5726(5) 0.4221(4) 0.3246(3) 0.0264(10) Uani 1 1 d . . . . .
H18 H 0.6052 0.3613 0.2860 0.032 Uiso 1 1 calc R . . . .
C19 C 0.5600(4) 0.4012(4) 0.4131(3) 0.0236(10) Uani 1 1 d . . . . .
C20 C 0.5143(4) 0.4907(4) 0.4699(3) 0.0235(10) Uani 1 1 d . . . . .
H20 H 0.5072 0.4771 0.5301 0.028 Uiso 1 1 calc R . . . .
C21 C 0.4786(4) 0.6012(4) 0.4382(3) 0.0223(10) Uani 1 1 d . . . . .
H21 H 0.4479 0.6630 0.4768 0.027 Uiso 1 1 calc R . . . .
C22 C 0.5924(5) 0.2795(4) 0.4408(3) 0.0292(11) Uani 1 1 d . . . . .
C23 C 0.5726(5) 0.1504(4) 0.5564(3) 0.0301(11) Uani 1 1 d . . . . .
C24 C 0.6741(5) 0.1302(5) 0.6197(4) 0.0499(16) Uani 1 1 d . . . . .
H24 H 0.7399 0.1923 0.6401 0.060 Uiso 1 1 calc R . . . .
C25 C 0.6795(5) 0.0184(5) 0.6533(4) 0.0518(17) Uani 1 1 d . . . . .
H25 H 0.7479 0.0038 0.6981 0.062 Uiso 1 1 calc R . . . .
C26 C 0.5859(5) -0.0718(5) 0.6218(4) 0.0434(15) Uani 1 1 d . . . . .
H26 H 0.5902 -0.1483 0.6455 0.052 Uiso 1 1 calc R . . . .
C27 C 0.4861(5) -0.0532(4) 0.5567(3) 0.0316(12) Uani 1 1 d . . . . .
H27 H 0.4238 -0.1167 0.5339 0.038 Uiso 1 1 calc R . . . .
C28 C 0.4783(4) 0.0600(4) 0.5252(3) 0.0264(10) Uani 1 1 d . . . . .
C29 C 0.2454(5) 0.0664(4) 0.4665(3) 0.0260(10) Uani 1 1 d . . . . .
C30 C 0.1647(4) 0.1038(4) 0.3877(3) 0.0238(10) Uani 1 1 d . . . . .
C31 C 0.0224(5) 0.1160(4) 0.3928(3) 0.0290(11) Uani 1 1 d . . . . .
H31 H -0.0215 0.0929 0.4434 0.035 Uiso 1 1 calc R . . . .
C32 C -0.0551(5) 0.1614(4) 0.3248(3) 0.0262(10) Uani 1 1 d . . . . .
H32 H -0.1522 0.1690 0.3280 0.031 Uiso 1 1 calc R . . . .
C33 C 0.0105(5) 0.1962(4) 0.2512(3) 0.0240(10) Uani 1 1 d . . . . .
C34 C 0.1507(5) 0.1785(4) 0.2440(3) 0.0291(11) Uani 1 1 d . . . . .
H34 H 0.1942 0.1989 0.1927 0.035 Uiso 1 1 calc R . . . .
C35 C 0.2272(5) 0.1308(4) 0.3124(3) 0.0285(11) Uani 1 1 d . . . . .
H35 H 0.3227 0.1168 0.3073 0.034 Uiso 1 1 calc R . . . .
C36 C -0.0713(5) 0.2635(4) 0.1858(3) 0.0267(10) Uani 1 1 d . . . . .
C37 C -0.0329(5) 0.4120(4) 0.0846(3) 0.0287(10) Uani 1 1 d . . . . .
C38 C -0.0339(5) 0.4021(4) -0.0048(3) 0.0310(11) Uani 1 1 d . . . . .
H38 H -0.0093 0.3295 -0.0343 0.037 Uiso 1 1 calc R . . . .
C39 C -0.0715(5) 0.5000(5) -0.0521(3) 0.0376(12) Uani 1 1 d . . . . .
H39 H -0.0725 0.4944 -0.1142 0.045 Uiso 1 1 calc R . . . .
C40 C -0.1072(6) 0.6051(5) -0.0084(3) 0.0436(14) Uani 1 1 d . . . . .
H40 H -0.1332 0.6714 -0.0409 0.052 Uiso 1 1 calc R . . . .
C41 C -0.1055(5) 0.6151(4) 0.0823(3) 0.0339(11) Uani 1 1 d . . . . .
H41 H -0.1318 0.6870 0.1121 0.041 Uiso 1 1 calc R . . . .
C42 C -0.0650(4) 0.5188(4) 0.1285(3) 0.0262(10) Uani 1 1 d . . . . .
C43 C 0.0649(5) 0.5274(4) 0.2643(3) 0.0267(10) Uani 1 1 d . . . . .
C44 C 0.0543(4) 0.4877(4) 0.3542(3) 0.0234(10) Uani 1 1 d . . . . .
C45 C 0.1733(5) 0.4400(4) 0.3931(3) 0.0247(10) Uani 1 1 d . . . . .
H45 H 0.2568 0.4392 0.3635 0.030 Uiso 1 1 calc R . . . .
C46 C 0.1692(4) 0.3941(4) 0.4745(3) 0.0253(10) Uani 1 1 d . . . . .
H46 H 0.2494 0.3608 0.5008 0.030 Uiso 1 1 calc R . . . .
C47 C 0.0463(5) 0.3969(4) 0.5179(3) 0.0267(10) Uani 1 1 d . . . . .
C48 C -0.0693(5) 0.4479(4) 0.4802(3) 0.0310(11) Uani 1 1 d . . . . .
H48 H -0.1510 0.4531 0.5113 0.037 Uiso 1 1 calc R . . . .
C49 C -0.0673(5) 0.4914(4) 0.3978(3) 0.0303(11) Uani 1 1 d . . . . .
H49 H -0.1480 0.5235 0.3714 0.036 Uiso 1 1 calc R . . . .
C50 C 0.0321(5) 0.3441(5) 0.6044(3) 0.0371(12) Uani 1 1 d . U . . .
C52 C 0.0435(5) 0.1435(5) 0.7244(3) 0.0406(13) Uani 1 1 d . U . . .
H52 H -0.0308 0.1273 0.6814 0.049 Uiso 0.5 1 calc R . P A 1
H52A H -0.0084 0.1056 0.6751 0.049 Uiso 0.5 1 calc R . P B 2
C53 C 0.0407(5) 0.0962(5) 0.8065(3) 0.0385(12) Uani 1 1 d . U . . .
H53 H -0.0380 0.0485 0.8189 0.046 Uiso 0.5 1 calc R . P C 1
H53A H -0.0158 0.0275 0.8158 0.046 Uiso 0.5 1 calc R . P D 2
C61 C 0.7333(5) 0.6486(4) 0.7610(3) 0.0244(10) Uani 1 1 d . U . . .
C64 C 0.8528(4) 0.7347(4) 0.7745(2) 0.0208(9) Uani 1 1 d . . . . .
O16 O 0.1531(13) 0.2631(7) 0.6270(8) 0.021(2) Uani 0.5 1 d . U P E 1
O17 O 0.3641(7) 0.3212(6) 0.7544(4) 0.0254(14) Uani 0.5 1 d . U P E 1
O18 O 0.2268(6) 0.4795(5) 0.7554(5) 0.0339(16) Uani 0.5 1 d . U P E 1
C51 C 0.1491(13) 0.2094(10) 0.7088(8) 0.017(2) Uani 0.5 1 d . U P E 1
C54 C 0.1489(17) 0.1161(12) 0.8715(13) 0.025(3) Uani 0.5 1 d . U P E 1
H54 H 0.1506 0.0771 0.9249 0.030 Uiso 0.5 1 calc R . P E 1
C55 C 0.2527(12) 0.1964(10) 0.8522(7) 0.027(3) Uani 0.5 1 d . U P E 1
H55 H 0.3244 0.2203 0.8955 0.033 Uiso 0.5 1 calc R . P E 1
C56 C 0.2536(10) 0.2425(9) 0.7708(6) 0.021(2) Uani 0.5 1 d . U P E 1
C57 C 0.3397(14) 0.4377(12) 0.7535(9) 0.023(3) Uani 0.5 1 d . U P E 1
C58 C 0.4756(11) 0.5092(11) 0.7497(6) 0.017(2) Uani 0.5 1 d . U P E 1
C59 C 0.4691(11) 0.6342(10) 0.7628(7) 0.023(2) Uani 0.5 1 d . U P E 1
H59 H 0.3825 0.6712 0.7655 0.028 Uiso 0.5 1 calc R . P E 1
C60 C 0.5916(17) 0.7019(14) 0.7715(12) 0.014(3) Uani 0.5 1 d . U P E 1
H60 H 0.5878 0.7858 0.7846 0.017 Uiso 0.5 1 calc R . P E 1
C62 C 0.7208(12) 0.5246(11) 0.7456(7) 0.021(2) Uani 0.5 1 d . U P E 1
H62 H 0.8042 0.4839 0.7379 0.026 Uiso 0.5 1 calc R . P E 1
C63 C 0.6025(16) 0.4560(12) 0.7405(9) 0.023(3) Uani 0.5 1 d . U P E 1
H63 H 0.6058 0.3715 0.7306 0.027 Uiso 0.5 1 calc R . P E 1
C65 C 1.0907(10) 0.7347(9) 0.7861(6) 0.016(2) Uani 0.5 1 d . U P F 1
C66 C 1.1646(15) 0.7341(11) 0.8665(10) 0.027(3) Uani 0.5 1 d . U P F 1
H66 H 1.1318 0.6884 0.9119 0.032 Uiso 0.5 1 calc R . P F 1
C67 C 1.2913(13) 0.8041(11) 0.8792(8) 0.026(3) Uani 0.5 1 d . U P F 1
H67 H 1.3441 0.8056 0.9336 0.031 Uiso 0.5 1 calc R . P F 1
C68 C 1.3374(11) 0.8698(10) 0.8121(8) 0.021(2) Uani 0.5 1 d . U P F 1
H68 H 1.4206 0.9180 0.8210 0.025 Uiso 0.5 1 calc R . P F 1
C69 C 1.2624(14) 0.8651(10) 0.7326(8) 0.024(3) Uani 0.5 1 d . U P F 1
H69 H 1.2948 0.9089 0.6862 0.029 Uiso 0.5 1 calc R . P F 1
C70 C 1.1369(18) 0.7951(11) 0.7201(12) 0.021(3) Uani 0.5 1 d . U P F 1
O16A O 0.1415(12) 0.3095(7) 0.6350(7) 0.019(2) Uani 0.5 1 d . U P E 2
O17A O 0.3168(10) 0.3965(9) 0.7746(6) 0.028(2) Uani 0.5 1 d . U P E 2
O18A O 0.4537(8) 0.2678(7) 0.7102(6) 0.074(3) Uani 0.5 1 d . U P E 2
C51A C 0.1320(14) 0.2576(10) 0.7159(9) 0.021(3) Uani 0.5 1 d . U P E 2
C54A C 0.1260(18) 0.1555(12) 0.8751(12) 0.023(3) Uani 0.5 1 d . U P E 2
H54A H 0.1169 0.1299 0.9325 0.028 Uiso 0.5 1 calc R . P E 2
C55A C 0.2233(11) 0.2495(9) 0.8651(7) 0.024(2) Uani 0.5 1 d . U P E 2
H55A H 0.2867 0.2783 0.9121 0.028 Uiso 0.5 1 calc R . P E 2
C56A C 0.2234(10) 0.2982(9) 0.7850(6) 0.020(2) Uani 0.5 1 d . U P E 2
C57A C 0.4368(11) 0.3663(10) 0.7390(6) 0.034(2) Uani 0.5 1 d . U P E 2
C58A C 0.5405(17) 0.4684(13) 0.7430(9) 0.024(3) Uani 0.5 1 d . U P E 2
C59A C 0.6731(13) 0.4457(11) 0.7173(7) 0.038(3) Uani 0.5 1 d . U P E 2
H59A H 0.6920 0.3682 0.6930 0.046 Uiso 0.5 1 calc R . P E 2
C60A C 0.7767(13) 0.5332(11) 0.7264(8) 0.028(3) Uani 0.5 1 d . U P E 2
H60A H 0.8689 0.5195 0.7114 0.034 Uiso 0.5 1 calc R . P E 2
C62A C 0.6181(19) 0.6730(15) 0.7824(14) 0.023(4) Uani 0.5 1 d . U P E 2
H62A H 0.6012 0.7522 0.8042 0.028 Uiso 0.5 1 calc R . P E 2
C63A C 0.5087(11) 0.5841(12) 0.7751(7) 0.021(2) Uani 0.5 1 d . U P E 2
H63A H 0.4180 0.6020 0.7912 0.026 Uiso 0.5 1 calc R . P E 2
C65A C 1.1033(10) 0.7788(10) 0.7852(6) 0.020(2) Uani 0.5 1 d . U P F 2
C66A C 1.1823(14) 0.7863(11) 0.8656(8) 0.019(3) Uani 0.5 1 d . U P F 2
H66A H 1.1574 0.7412 0.9132 0.023 Uiso 0.5 1 calc R . P F 2
C67A C 1.3008(13) 0.8647(11) 0.8715(9) 0.027(3) Uani 0.5 1 d . U P F 2
H67A H 1.3573 0.8732 0.9245 0.033 Uiso 0.5 1 calc R . P F 2
C68A C 1.3361(12) 0.9296(11) 0.8011(8) 0.026(3) Uani 0.5 1 d . U P F 2
H68A H 1.4159 0.9823 0.8068 0.031 Uiso 0.5 1 calc R . P F 2
C69A C 1.2563(13) 0.9184(10) 0.7228(8) 0.022(3) Uani 0.5 1 d . U P F 2
H69A H 1.2798 0.9632 0.6747 0.027 Uiso 0.5 1 calc R . P F 2
C70A C 1.1424(16) 0.8413(11) 0.7164(10) 0.014(3) Uani 0.5 1 d . U P F 2
O21 O -0.1220(4) 0.0915(4) 0.0102(3) 0.0611(11) Uani 1 1 d . . . . .
C71 C -0.1333(6) -0.0372(6) 0.0063(4) 0.0538(15) Uani 1 1 d . . . . .
H71A H -0.0996 -0.0674 0.0629 0.065 Uiso 1 1 calc R . . . .
H71B H -0.0773 -0.0715 -0.0404 0.065 Uiso 1 1 calc R . . . .
C72 C -0.2857(6) -0.0725(5) -0.0133(3) 0.0424(13) Uani 1 1 d . . . . .
H72A H -0.2976 -0.1501 -0.0481 0.051 Uiso 1 1 calc R . . . .
H72B H -0.3347 -0.0778 0.0413 0.051 Uiso 1 1 calc R . . . .
C73 C -0.3370(6) 0.0299(5) -0.0657(3) 0.0450(14) Uani 1 1 d . . . . .
H73A H -0.4367 0.0419 -0.0587 0.054 Uiso 1 1 calc R . . . .
H73B H -0.3218 0.0153 -0.1287 0.054 Uiso 1 1 calc R . . . .
C74 C -0.2481(6) 0.1370(5) -0.0253(4) 0.0519(15) Uani 1 1 d . . . . .
H74A H -0.2285 0.1939 -0.0705 0.062 Uiso 1 1 calc R . . . .
H74B H -0.2970 0.1797 0.0215 0.062 Uiso 1 1 calc R . . . .
O22 O 0.4556(4) 0.3457(3) 1.0304(3) 0.0518(11) Uani 1 1 d . . . . .
C75 C 0.5599(6) 0.4316(5) 1.0128(4) 0.0443(14) Uani 1 1 d . . . . .
H75A H 0.5922 0.4142 0.9534 0.053 Uiso 1 1 calc R . . . .
H75B H 0.6400 0.4287 1.0558 0.053 Uiso 1 1 calc R . . . .
C76 C 0.4980(6) 0.5557(5) 1.0190(3) 0.0436(14) Uani 1 1 d . . . . .
H76A H 0.5144 0.5999 0.9663 0.052 Uiso 1 1 calc R . . . .
H76B H 0.5368 0.6041 1.0717 0.052 Uiso 1 1 calc R . . . .
C77 C 0.3433(6) 0.5250(5) 1.0253(4) 0.0559(17) Uani 1 1 d . . . . .
H77A H 0.2995 0.5864 1.0627 0.067 Uiso 1 1 calc R . . . .
H77B H 0.2939 0.5182 0.9666 0.067 Uiso 1 1 calc R . . . .
C78 C 0.3434(5) 0.4056(5) 1.0665(4) 0.0450(14) Uani 1 1 d . . . . .
H78A H 0.3576 0.4168 1.1310 0.054 Uiso 1 1 calc R . . . .
H78B H 0.2549 0.3597 1.0514 0.054 Uiso 1 1 calc R . . . .

loop_
_atom_site_aniso_label
_atom_site_aniso_U_11
_atom_site_aniso_U_22
_atom_site_aniso_U_33
_atom_site_aniso_U_23
_atom_site_aniso_U_13
_atom_site_aniso_U_12
O1 0.0179(17) 0.091(3) 0.0165(16) -0.0036(17) 0.0039(14) -0.0048(17)
O2 0.0272(19) 0.043(2) 0.0242(17) -0.0003(15) 0.0034(14) -0.0048(15)
O3 0.043(2) 0.050(2) 0.0194(16) 0.0004(15) 0.0069(15) 0.0166(17)
O4 0.0232(18) 0.0367(19) 0.0186(15) -0.0076(13) 0.0031(13) 0.0013(14)
O5 0.0346(19) 0.0201(17) 0.0183(15) 0.0030(12) 0.0005(13) 0.0041(13)
O6 0.0334(19) 0.0254(18) 0.0248(16) 0.0059(13) 0.0079(14) 0.0065(14)
O7 0.037(2) 0.027(2) 0.083(3) 0.0175(19) 0.034(2) 0.0115(16)
O8 0.036(2) 0.0203(18) 0.0417(19) 0.0145(15) -0.0120(16) -0.0004(14)
O9 0.0209(17) 0.0270(18) 0.0334(17) 0.0037(14) 0.0053(14) -0.0022(13)
O10 0.0259(18) 0.056(2) 0.0194(15) -0.0002(15) 0.0050(14) -0.0056(15)
O11 0.0206(18) 0.0319(19) 0.0359(18) -0.0011(14) 0.0056(14) -0.0015(14)
O12 0.0212(17) 0.0243(17) 0.0422(19) 0.0119(14) 0.0076(14) 0.0033(13)
O13 0.0245(18) 0.0309(19) 0.0311(17) 0.0020(14) -0.0035(14) 0.0002(14)
O14 0.030(2) 0.044(2) 0.0348(19) 0.0102(16) -0.0012(15) -0.0103(15)
O15 0.037(2) 0.068(3) 0.0321(19) -0.0075(17) 0.0195(17) -0.0161(18)
O19 0.0293(19) 0.057(2) 0.0243(17) 0.0033(15) 0.0011(14) 0.0226(17)
O20 0.0206(17) 0.0257(19) 0.0400(18) 0.0053(14) 0.0008(14) -0.0009(13)
C1 0.022(3) 0.042(3) 0.019(2) 0.000(2) 0.0078(19) -0.012(2)
C2 0.023(3) 0.033(3) 0.020(2) -0.0034(19) 0.0018(19) -0.0093(19)
C3 0.026(2) 0.017(2) 0.022(2) -0.0041(18) 0.0039(19) -0.0072(18)
C4 0.030(3) 0.022(2) 0.021(2) -0.0057(18) 0.009(2) -0.0040(19)
C5 0.023(2) 0.025(2) 0.019(2) -0.0030(18) 0.0031(19) -0.0042(18)
C6 0.024(3) 0.052(3) 0.023(2) -0.006(2) 0.007(2) -0.005(2)
C7 0.023(3) 0.066(4) 0.016(2) 0.001(2) 0.006(2) -0.007(2)
C8 0.030(3) 0.028(3) 0.023(2) -0.0022(19) 0.009(2) -0.001(2)
C9 0.025(2) 0.024(2) 0.015(2) -0.0006(17) 0.0058(18) 0.0050(19)
C10 0.041(3) 0.024(3) 0.028(2) -0.002(2) 0.018(2) 0.000(2)
C11 0.063(4) 0.030(3) 0.025(2) 0.007(2) 0.015(3) 0.018(3)
C12 0.054(4) 0.040(3) 0.018(2) 0.001(2) -0.008(2) 0.019(3)
C13 0.037(3) 0.027(3) 0.021(2) -0.0003(19) -0.005(2) 0.007(2)
C14 0.034(3) 0.019(2) 0.0120(19) 0.0029(17) 0.0049(19) 0.0024(19)
C15 0.022(2) 0.021(2) 0.018(2) 0.0017(18) 0.0005(18) 0.0002(18)
C16 0.015(2) 0.019(2) 0.027(2) 0.0031(18) 0.0003(18) -0.0007(17)
C17 0.026(3) 0.026(3) 0.022(2) 0.0015(18) 0.0014(19) 0.0019(19)
C18 0.023(3) 0.023(3) 0.033(3) 0.001(2) 0.007(2) 0.0030(19)
C19 0.014(2) 0.022(2) 0.035(3) 0.0073(19) 0.0020(19) -0.0020(18)
C20 0.024(2) 0.023(2) 0.023(2) 0.0086(18) 0.0011(19) -0.0021(19)
C21 0.024(2) 0.019(2) 0.024(2) -0.0015(18) 0.0019(19) 0.0006(18)
C22 0.015(2) 0.024(3) 0.049(3) 0.014(2) -0.001(2) -0.0007(19)
C23 0.023(3) 0.020(3) 0.049(3) 0.023(2) -0.005(2) 0.0021(19)
C24 0.026(3) 0.043(3) 0.082(4) 0.035(3) -0.012(3) -0.006(2)
C25 0.019(3) 0.060(4) 0.082(4) 0.048(3) 0.002(3) 0.009(3)
C26 0.026(3) 0.035(3) 0.077(4) 0.033(3) 0.022(3) 0.013(2)
C27 0.026(3) 0.020(2) 0.053(3) 0.009(2) 0.023(2) 0.004(2)
C28 0.019(2) 0.022(3) 0.039(3) 0.007(2) 0.007(2) 0.0056(19)
C29 0.024(3) 0.028(3) 0.024(2) -0.0121(19) 0.005(2) -0.0013(19)
C30 0.021(2) 0.022(2) 0.027(2) -0.0090(18) 0.0069(19) 0.0003(18)
C31 0.029(3) 0.032(3) 0.026(2) -0.005(2) 0.009(2) -0.006(2)
C32 0.020(2) 0.029(3) 0.029(2) -0.005(2) 0.005(2) -0.0040(19)
C33 0.024(2) 0.017(2) 0.031(2) -0.0051(18) 0.006(2) 0.0019(18)
C34 0.028(3) 0.031(3) 0.029(2) 0.003(2) 0.013(2) 0.005(2)
C35 0.023(3) 0.026(3) 0.037(3) 0.001(2) 0.009(2) 0.007(2)
C36 0.029(3) 0.020(2) 0.031(2) -0.0041(19) 0.009(2) 0.0007(19)
C37 0.020(2) 0.027(3) 0.040(3) 0.009(2) 0.000(2) 0.0014(19)
C38 0.023(3) 0.031(3) 0.037(3) -0.006(2) -0.007(2) 0.005(2)
C39 0.040(3) 0.040(3) 0.031(3) 0.000(2) -0.009(2) 0.010(2)
C40 0.054(4) 0.035(3) 0.042(3) 0.008(2) -0.005(3) 0.017(3)
C41 0.035(3) 0.027(3) 0.039(3) -0.002(2) -0.004(2) 0.006(2)
C42 0.021(2) 0.025(3) 0.032(2) 0.000(2) -0.003(2) 0.0015(19)
C43 0.028(3) 0.021(2) 0.031(2) 0.0005(19) 0.000(2) 0.001(2)
C44 0.023(2) 0.020(2) 0.027(2) -0.0041(18) 0.0037(19) -0.0039(18)
C45 0.021(2) 0.029(3) 0.025(2) -0.0027(18) 0.0070(19) -0.0008(19)
C46 0.020(2) 0.031(3) 0.024(2) -0.0055(19) 0.0015(18) -0.0073(19)
C47 0.023(2) 0.035(3) 0.021(2) -0.0083(19) 0.0048(19) -0.009(2)
C48 0.023(3) 0.033(3) 0.036(3) -0.012(2) 0.011(2) -0.004(2)
C49 0.021(2) 0.027(3) 0.042(3) -0.006(2) 0.006(2) 0.0012(19)
C50 0.031(3) 0.055(3) 0.024(2) -0.004(2) 0.002(2) -0.017(2)
C52 0.025(3) 0.067(4) 0.029(2) 0.004(2) 0.004(2) -0.012(2)
C53 0.026(3) 0.055(3) 0.035(3) 0.004(2) 0.011(2) -0.012(2)
C61 0.038(3) 0.022(2) 0.0133(19) 0.0027(17) -0.0002(19) -0.0012(19)
C64 0.021(2) 0.031(3) 0.0124(19) 0.0057(17) 0.0042(17) 0.0097(19)
O16 0.022(4) 0.012(5) 0.030(4) 0.001(4) 0.000(3) 0.002(4)
O17 0.020(4) 0.023(4) 0.034(4) 0.005(3) 0.006(3) 0.000(3)
O18 0.019(3) 0.022(3) 0.061(4) 0.004(3) 0.005(3) 0.003(3)
C51 0.021(5) 0.012(6) 0.017(5) 0.006(5) 0.000(4) 0.004(5)
C54 0.023(6) 0.023(7) 0.030(6) 0.006(6) -0.001(5) -0.001(6)
C55 0.027(5) 0.030(6) 0.025(5) -0.004(5) 0.000(4) 0.002(5)
C56 0.021(5) 0.020(5) 0.021(5) 0.000(4) 0.004(4) 0.002(4)
C57 0.021(6) 0.019(6) 0.028(6) -0.006(4) 0.001(4) 0.002(5)
C58 0.024(5) 0.012(5) 0.016(4) 0.003(4) -0.001(4) -0.001(4)
C59 0.022(5) 0.018(5) 0.029(5) 0.001(4) 0.001(4) -0.003(4)
C60 0.010(6) 0.009(6) 0.025(6) 0.002(5) 0.005(5) 0.000(5)
C62 0.021(6) 0.017(5) 0.026(5) -0.006(4) 0.004(4) 0.004(5)
C63 0.020(7) 0.019(5) 0.028(6) -0.008(4) 0.001(6) -0.002(6)
C65 0.016(2) 0.016(2) 0.017(2) 0.0012(11) 0.0011(11) 0.0017(11)
C66 0.024(6) 0.027(7) 0.029(5) -0.003(6) 0.000(4) -0.006(5)
C67 0.023(6) 0.033(6) 0.020(5) -0.005(5) 0.001(4) 0.001(5)
C68 0.011(4) 0.027(6) 0.023(5) -0.005(5) -0.001(4) -0.004(5)
C69 0.022(5) 0.026(6) 0.027(5) 0.007(5) 0.014(4) 0.002(5)
C70 0.020(5) 0.019(7) 0.025(6) 0.001(6) -0.001(4) -0.001(6)
O16A 0.022(4) 0.022(5) 0.014(4) 0.010(4) 0.007(3) 0.001(4)
O17A 0.026(4) 0.029(6) 0.027(4) -0.006(4) 0.005(3) -0.007(4)
O18A 0.052(5) 0.045(5) 0.124(8) -0.051(5) 0.053(5) -0.020(4)
C51A 0.021(5) 0.016(6) 0.026(5) 0.003(5) 0.007(4) -0.001(5)
C54A 0.032(7) 0.023(7) 0.017(5) 0.007(6) 0.007(4) 0.005(5)
C55A 0.025(5) 0.027(6) 0.019(4) -0.008(4) 0.011(4) -0.005(4)
C56A 0.014(5) 0.021(5) 0.026(5) -0.005(4) 0.009(4) -0.002(4)
C57A 0.030(5) 0.039(6) 0.033(5) -0.009(4) 0.019(4) -0.002(5)
C58A 0.023(7) 0.021(6) 0.029(5) -0.003(4) 0.009(7) 0.000(6)
C59A 0.027(6) 0.040(6) 0.045(6) -0.018(5) 0.018(5) -0.002(5)
C60A 0.030(6) 0.024(5) 0.031(6) -0.007(4) 0.011(5) -0.005(5)
C62A 0.021(7) 0.019(8) 0.029(7) -0.001(6) 0.000(5) 0.006(5)
C63A 0.023(5) 0.023(6) 0.019(5) 0.003(5) 0.008(4) -0.003(5)
C65A 0.020(3) 0.020(3) 0.021(3) 0.0013(11) 0.0015(11) 0.0002(11)
C66A 0.017(6) 0.029(6) 0.012(4) 0.003(5) 0.003(4) 0.007(5)
C67A 0.022(5) 0.032(6) 0.027(6) -0.005(5) -0.007(4) 0.005(5)
C68A 0.020(5) 0.028(6) 0.030(5) 0.001(5) 0.006(4) 0.004(5)
C69A 0.017(5) 0.029(6) 0.022(5) 0.003(5) 0.006(4) 0.001(5)
C70A 0.010(5) 0.022(7) 0.010(4) 0.001(5) 0.000(3) -0.002(6)
O21 0.047(3) 0.059(3) 0.075(3) -0.008(2) 0.002(2) 0.000(2)
C71 0.058(4) 0.065(4) 0.038(3) 0.007(3) 0.002(3) -0.008(3)
C72 0.054(4) 0.046(3) 0.028(3) -0.003(2) 0.012(2) 0.001(3)
C73 0.049(4) 0.052(4) 0.033(3) -0.006(3) 0.007(3) 0.004(3)
C74 0.054(4) 0.052(4) 0.048(3) 0.000(3) 0.000(3) -0.006(3)
O22 0.028(2) 0.034(2) 0.094(3) 0.015(2) 0.005(2) 0.0040(16)
C75 0.037(3) 0.041(3) 0.056(3) 0.009(3) 0.014(3) -0.002(2)
C76 0.064(4) 0.031(3) 0.037(3) 0.009(2) 0.010(3) 0.002(3)
C77 0.052(4) 0.040(4) 0.080(4) 0.012(3) 0.020(3) 0.017(3)
C78 0.035(3) 0.050(4) 0.051(3) 0.006(3) 0.012(3) -0.001(3)

loop_
_atom_type_symbol
_atom_type_description
_atom_type_scat_dispersion_real
_atom_type_scat_dispersion_imag
_atom_type_scat_source
C C 0.0033 0.0016 'International Tables Vol C Tables 4.2.6.8 and 6.1.1.4'
H H 0.0000 0.0000 'International Tables Vol C Tables 4.2.6.8 and 6.1.1.4'
O O 0.0106 0.0060 'International Tables Vol C Tables 4.2.6.8 and 6.1.1.4'

loop_
_geom_angle_atom_site_label_1
_geom_angle_atom_site_label_2
_geom_angle_atom_site_label_3
_geom_angle
_geom_angle_site_symmetry_1
_geom_angle_site_symmetry_3
_geom_angle_publ_flag
C1 O1 C70 115.5(8) . . ?
C1 O1 C70A 119.2(7) . . ?
C8 O4 C9 116.4(3) . . ?
C15 O5 C14 116.5(3) . . ?
C22 O8 C23 116.0(4) . . ?
C29 O9 C28 118.5(3) . . ?
C36 O12 C37 118.1(3) . . ?
C43 O13 C42 116.4(3) . . ?
C64 O19 C65A 109.6(5) . . ?
C65 O19 C64 122.8(6) . . ?
O1 C1 C2 110.8(4) . . ?
O2 C1 O1 123.5(4) . . ?
O2 C1 C2 125.7(4) . . ?
C3 C2 C1 117.9(4) . . ?
C7 C2 C1 121.9(4) . . ?
C7 C2 C3 120.1(4) . . ?
C2 C3 H3 120.1 . . ?
C4 C3 C2 119.7(4) . . ?
C4 C3 H3 120.1 . . ?
C3 C4 H4 119.7 . . ?
C3 C4 C5 120.6(4) . . ?
C5 C4 H4 119.7 . . ?
C4 C5 C6 119.5(4) . . ?
C4 C5 C8 118.8(4) . . ?
C6 C5 C8 121.6(4) . . ?
C5 C6 H6 120.3 . . ?
C7 C6 C5 119.5(4) . . ?
C7 C6 H6 120.3 . . ?
C2 C7 H7 119.7 . . ?
C6 C7 C2 120.5(4) . . ?
C6 C7 H7 119.7 . . ?
O3 C8 O4 123.8(4) . . ?
O3 C8 C5 125.4(4) . . ?
O4 C8 C5 110.7(3) . . ?
C10 C9 O4 120.3(4) . . ?
C14 C9 O4 119.3(4) . . ?
C14 C9 C10 120.3(4) . . ?
C9 C10 H10 120.7 . . ?
C11 C10 C9 118.6(5) . . ?
C11 C10 H10 120.7 . . ?
C10 C11 H11 119.8 . . ?
C12 C11 C10 120.5(5) . . ?
C12 C11 H11 119.8 . . ?
C11 C12 H12 119.3 . . ?
C11 C12 C13 121.3(5) . . ?
C13 C12 H12 119.3 . . ?
C12 C13 H13 121.1 . . ?
C14 C13 C12 117.9(5) . . ?
C14 C13 H13 121.1 . . ?
C9 C14 O5 118.5(4) . . ?
C9 C14 C13 121.4(4) . . ?
C13 C14 O5 119.8(4) . . ?
O5 C15 C16 111.5(3) . . ?
O6 C15 O5 122.9(4) . . ?
O6 C15 C16 125.6(4) . . ?
C17 C16 C15 122.0(4) . . ?
C21 C16 C15 117.8(4) . . ?
C21 C16 C17 120.2(4) . . ?
C16 C17 H17 119.8 . . ?
C18 C17 C16 120.3(4) . . ?
C18 C17 H17 119.8 . . ?
C17 C18 H18 120.0 . . ?
C17 C18 C19 119.9(4) . . ?
C19 C18 H18 120.0 . . ?
C18 C19 C22 117.0(4) . . ?
C20 C19 C18 120.1(4) . . ?
C20 C19 C22 122.9(4) . . ?
C19 C20 H20 120.1 . . ?
C19 C20 C21 119.8(4) . . ?
C21 C20 H20 120.1 . . ?
C16 C21 C20 119.8(4) . . ?
C16 C21 H21 120.1 . . ?
C20 C21 H21 120.1 . . ?
O7 C22 O8 123.4(4) . . ?
O7 C22 C19 125.6(4) . . ?
O8 C22 C19 111.0(4) . . ?
C24 C23 O8 119.2(4) . . ?
C24 C23 C28 120.7(4) . . ?
C28 C23 O8 120.0(4) . . ?
C23 C24 H24 120.4 . . ?
C23 C24 C25 119.2(5) . . ?
C25 C24 H24 120.4 . . ?
C24 C25 H25 120.0 . . ?
C26 C25 C24 120.0(5) . . ?
C26 C25 H25 120.0 . . ?
C25 C26 H26 119.4 . . ?
C25 C26 C27 121.2(5) . . ?
C27 C26 H26 119.4 . . ?
C26 C27 H27 120.7 . . ?
C26 C27 C28 118.6(5) . . ?
C28 C27 H27 120.7 . . ?
C23 C28 O9 116.7(4) . . ?
C23 C28 C27 120.3(4) . . ?
C27 C28 O9 122.9(4) . . ?
O9 C29 C30 109.4(4) . . ?
O10 C29 O9 124.0(4) . . ?
O10 C29 C30 126.6(4) . . ?
C31 C30 C29 118.0(4) . . ?
C35 C30 C29 122.1(4) . . ?
C35 C30 C31 119.9(4) . . ?
C30 C31 H31 119.8 . . ?
C32 C31 C30 120.3(4) . . ?
C32 C31 H31 119.8 . . ?
C31 C32 H32 120.3 . . ?
C31 C32 C33 119.4(4) . . ?
C33 C32 H32 120.3 . . ?
C32 C33 C36 117.9(4) . . ?
C34 C33 C32 120.4(4) . . ?
C34 C33 C36 121.4(4) . . ?
C33 C34 H34 120.2 . . ?
C33 C34 C35 119.5(4) . . ?
C35 C34 H34 120.2 . . ?
C30 C35 C34 120.2(4) . . ?
C30 C35 H35 119.9 . . ?
C34 C35 H35 119.9 . . ?
O11 C36 O12 123.8(4) . . ?
O11 C36 C33 126.5(4) . . ?
O12 C36 C33 109.5(4) . . ?
C38 C37 O12 119.9(4) . . ?
C38 C37 C42 120.9(4) . . ?
C42 C37 O12 118.7(4) . . ?
C37 C38 H38 120.4 . . ?
C37 C38 C39 119.2(4) . . ?
C39 C38 H38 120.4 . . ?
C38 C39 H39 120.1 . . ?
C40 C39 C38 119.9(5) . . ?
C40 C39 H39 120.1 . . ?
C39 C40 H40 119.6 . . ?
C39 C40 C41 120.8(4) . . ?
C41 C40 H40 119.6 . . ?
C40 C41 H41 120.6 . . ?
C42 C41 C40 118.8(4) . . ?
C42 C41 H41 120.6 . . ?
C37 C42 O13 118.2(4) . . ?
C41 C42 O13 121.3(4) . . ?
C41 C42 C37 120.3(4) . . ?
O13 C43 C44 110.8(4) . . ?
O14 C43 O13 122.4(4) . . ?
O14 C43 C44 126.7(4) . . ?
C45 C44 C43 116.5(4) . . ?
C49 C44 C43 123.1(4) . . ?
C49 C44 C45 120.3(4) . . ?
C44 C45 H45 120.0 . . ?
C46 C45 C44 120.0(4) . . ?
C46 C45 H45 120.0 . . ?
C45 C46 H46 120.3 . . ?
C45 C46 C47 119.5(4) . . ?
C47 C46 H46 120.3 . . ?
C46 C47 C50 122.6(4) . . ?
C48 C47 C46 120.0(4) . . ?
C48 C47 C50 117.4(4) . . ?
C47 C48 H48 119.6 . . ?
C49 C48 C47 120.9(4) . . ?
C49 C48 H48 119.6 . . ?
C44 C49 H49 120.4 . . ?
C48 C49 C44 119.2(4) . . ?
C48 C49 H49 120.4 . . ?
O15 C50 C47 123.6(5) . . ?
O15 C50 O16 123.7(6) . . ?
O15 C50 O16A 123.5(6) . . ?
C47 C50 O16 111.6(6) . . ?
O16A C50 C47 112.4(6) . . ?
C53 C52 H52 121.0 . . ?
C53 C52 H52A 120.8 . . ?
C53 C52 C51A 118.3(7) . . ?
C51 C52 H52 121.0 . . ?
C51 C52 C53 118.1(7) . . ?
C51A C52 H52A 120.8 . . ?
C52 C53 H53 118.5 . . ?
C52 C53 H53A 121.6 . . ?
C52 C53 C54 123.0(9) . . ?
C52 C53 C54A 116.8(8) . . ?
C54 C53 H53 118.5 . . ?
C54A C53 H53A 121.6 . . ?
C64 C61 C60 115.4(7) . . ?
C62 C61 C64 133.5(6) . . ?
C62 C61 C60 110.9(9) . . ?
C60A C61 C64 110.5(6) . . ?
C62A C61 C64 122.5(10) . . ?
C62A C61 C60A 126.9(11) . . ?
O19 C64 C61 112.1(4) . . ?
O20 C64 O19 122.9(4) . . ?
O20 C64 C61 124.9(4) . . ?
C51 O16 C50 115.7(9) . . ?
C57 O17 C56 117.8(9) . . ?
C52 C51 O16 119.6(11) . . ?
C52 C51 C56 122.9(11) . . ?
C56 C51 O16 117.0(11) . . ?
C53 C54 H54 122.4 . . ?
C55 C54 C53 115.1(14) . . ?
C55 C54 H54 122.4 . . ?
C54 C55 H55 119.6 . . ?
C56 C55 C54 120.8(13) . . ?
C56 C55 H55 119.6 . . ?
C51 C56 O17 122.3(9) . . ?
C51 C56 C55 119.6(10) . . ?
C55 C56 O17 118.1(9) . . ?
O17 C57 C58 109.7(11) . . ?
O18 C57 O17 124.9(11) . . ?
O18 C57 C58 125.4(11) . . ?
C59 C58 C57 116.1(10) . . ?
C63 C58 C57 123.2(12) . . ?
C63 C58 C59 120.5(11) . . ?
C58 C59 H59 120.8 . . ?
C60 C59 C58 118.3(11) . . ?
C60 C59 H59 120.8 . . ?
C61 C60 H60 118.4 . . ?
C59 C60 C61 123.2(12) . . ?
C59 C60 H60 118.4 . . ?
C61 C62 H62 116.6 . . ?
C63 C62 C61 126.8(10) . . ?
C63 C62 H62 116.6 . . ?
C58 C63 H63 120.0 . . ?
C62 C63 C58 120.0(12) . . ?
C62 C63 H63 120.0 . . ?
O19 C65 C66 119.9(9) . . ?
O19 C65 C70 117.9(11) . . ?
C70 C65 C66 122.2(12) . . ?
C65 C66 H66 121.0 . . ?
C65 C66 C67 118.1(12) . . ?
C67 C66 H66 121.0 . . ?
C66 C67 H67 120.0 . . ?
C68 C67 C66 120.0(12) . . ?
C68 C67 H67 120.0 . . ?
C67 C68 H68 120.1 . . ?
C69 C68 C67 119.9(11) . . ?
C69 C68 H68 120.1 . . ?
C68 C69 H69 120.0 . . ?
C68 C69 C70 120.0(12) . . ?
C70 C69 H69 120.0 . . ?
C65 C70 O1 123.7(13) . . ?
C65 C70 C69 119.8(15) . . ?
C69 C70 O1 115.1(11) . . ?
C50 O16A C51A 114.1(9) . . ?
C57A O17A C56A 114.6(11) . . ?
O16A C51A C52 121.6(11) . . ?
C56A C51A C52 118.8(10) . . ?
C56A C51A O16A 118.6(11) . . ?
C53 C54A H54A 117.4 . . ?
C55A C54A C53 125.2(13) . . ?
C55A C54A H54A 117.4 . . ?
C54A C55A H55A 121.2 . . ?
C56A C55A C54A 117.6(12) . . ?
C56A C55A H55A 121.2 . . ?
C51A C56A O17A 119.5(9) . . ?
C55A C56A O17A 118.5(9) . . ?
C55A C56A C51A 122.0(10) . . ?
O17A C57A C58A 112.7(11) . . ?
O18A C57A O17A 121.7(12) . . ?
O18A C57A C58A 125.7(11) . . ?
C59A C58A C57A 118.2(13) . . ?
C59A C58A C63A 120.2(13) . . ?
C63A C58A C57A 121.5(13) . . ?
C58A C59A H59A 119.4 . . ?
C60A C59A C58A 121.1(12) . . ?
C60A C59A H59A 119.4 . . ?
C61 C60A H60A 122.9 . . ?
C59A C60A C61 114.1(10) . . ?
C59A C60A H60A 122.9 . . ?
C61 C62A H62A 119.7 . . ?
C61 C62A C63A 120.6(14) . . ?
C63A C62A H62A 119.7 . . ?
C58A C63A C62A 117.0(11) . . ?
C58A C63A H63A 121.5 . . ?
C62A C63A H63A 121.5 . . ?
C66A C65A O19 116.8(9) . . ?
C70A C65A O19 121.4(9) . . ?
C70A C65A C66A 121.3(11) . . ?
C65A C66A H66A 121.9 . . ?
C65A C66A C67A 116.2(11) . . ?
C67A C66A H66A 121.9 . . ?
C66A C67A H67A 119.4 . . ?
C68A C67A C66A 121.2(11) . . ?
C68A C67A H67A 119.4 . . ?
C67A C68A H68A 119.7 . . ?
C69A C68A C67A 120.7(11) . . ?
C69A C68A H68A 119.7 . . ?
C68A C69A H69A 120.8 . . ?
C70A C69A C68A 118.3(12) . . ?
C70A C69A H69A 120.8 . . ?
C65A C70A O1 111.8(11) . . ?
C65A C70A C69A 122.2(13) . . ?
C69A C70A O1 126.0(12) . . ?
C74 O21 C71 109.4(4) . . ?
O21 C71 H71A 110.3 . . ?
O21 C71 H71B 110.3 . . ?
O21 C71 C72 106.9(5) . . ?
H71A C71 H71B 108.6 . . ?
C72 C71 H71A 110.3 . . ?
C72 C71 H71B 110.3 . . ?
C71 C72 H72A 111.3 . . ?
C71 C72 H72B 111.3 . . ?
H72A C72 H72B 109.2 . . ?
C73 C72 C71 102.4(5) . . ?
C73 C72 H72A 111.3 . . ?
C73 C72 H72B 111.3 . . ?
C72 C73 H73A 111.2 . . ?
C72 C73 H73B 111.2 . . ?
C72 C73 C74 102.7(5) . . ?
H73A C73 H73B 109.1 . . ?
C74 C73 H73A 111.2 . . ?
C74 C73 H73B 111.2 . . ?
O21 C74 C73 107.2(5) . . ?
O21 C74 H74A 110.3 . . ?
O21 C74 H74B 110.3 . . ?
C73 C74 H74A 110.3 . . ?
C73 C74 H74B 110.3 . . ?
H74A C74 H74B 108.5 . . ?
C75 O22 C78 109.2(4) . . ?
O22 C75 H75A 110.1 . . ?
O22 C75 H75B 110.1 . . ?
O22 C75 C76 108.1(4) . . ?
H75A C75 H75B 108.4 . . ?
C76 C75 H75A 110.1 . . ?
C76 C75 H75B 110.1 . . ?
C75 C76 H76A 111.3 . . ?
C75 C76 H76B 111.3 . . ?
C75 C76 C77 102.3(4) . . ?
H76A C76 H76B 109.2 . . ?
C77 C76 H76A 111.3 . . ?
C77 C76 H76B 111.3 . . ?
C76 C77 H77A 111.1 . . ?
C76 C77 H77B 111.1 . . ?
H77A C77 H77B 109.1 . . ?
C78 C77 C76 103.1(4) . . ?
C78 C77 H77A 111.1 . . ?
C78 C77 H77B 111.1 . . ?
O22 C78 C77 104.5(4) . . ?
O22 C78 H78A 110.8 . . ?
O22 C78 H78B 110.8 . . ?
C77 C78 H78A 110.8 . . ?
C77 C78 H78B 110.8 . . ?
H78A C78 H78B 108.9 . . ?

loop_
_geom_bond_atom_site_label_1
_geom_bond_atom_site_label_2
_geom_bond_distance
_geom_bond_site_symmetry_2
_geom_bond_publ_flag
O1 C1 1.370(5) . ?
O1 C70 1.444(18) . ?
O1 C70A 1.402(16) . ?
O2 C1 1.203(5) . ?
O3 C8 1.189(5) . ?
O4 C8 1.366(5) . ?
O4 C9 1.397(5) . ?
O5 C14 1.412(5) . ?
O5 C15 1.367(5) . ?
O6 C15 1.203(5) . ?
O7 C22 1.196(6) . ?
O8 C22 1.371(6) . ?
O8 C23 1.415(5) . ?
O9 C28 1.398(5) . ?
O9 C29 1.371(5) . ?
O10 C29 1.198(5) . ?
O11 C36 1.201(5) . ?
O12 C36 1.377(5) . ?
O12 C37 1.392(5) . ?
O13 C42 1.395(5) . ?
O13 C43 1.382(5) . ?
O14 C43 1.203(5) . ?
O15 C50 1.204(5) . ?
O19 C64 1.368(5) . ?
O19 C65 1.248(11) . ?
O19 C65A 1.623(11) . ?
O20 C64 1.210(5) . ?
C1 C2 1.481(6) . ?
C2 C3 1.390(6) . ?
C2 C7 1.389(6) . ?
C3 H3 0.9500 . ?
C3 C4 1.382(6) . ?
C4 H4 0.9500 . ?
C4 C5 1.396(6) . ?
C5 C6 1.400(6) . ?
C5 C8 1.483(6) . ?
C6 H6 0.9500 . ?
C6 C7 1.388(7) . ?
C7 H7 0.9500 . ?
C9 C10 1.391(6) . ?
C9 C14 1.376(6) . ?
C10 H10 0.9500 . ?
C10 C11 1.385(7) . ?
C11 H11 0.9500 . ?
C11 C12 1.371(8) . ?
C12 H12 0.9500 . ?
C12 C13 1.392(7) . ?
C13 H13 0.9500 . ?
C13 C14 1.377(6) . ?
C15 C16 1.485(6) . ?
C16 C17 1.391(5) . ?
C16 C21 1.389(6) . ?
C17 H17 0.9500 . ?
C17 C18 1.378(6) . ?
C18 H18 0.9500 . ?
C18 C19 1.401(6) . ?
C19 C20 1.388(6) . ?
C19 C22 1.488(6) . ?
C20 H20 0.9500 . ?
C20 C21 1.401(6) . ?
C21 H21 0.9500 . ?
C23 C24 1.373(7) . ?
C23 C28 1.380(7) . ?
C24 H24 0.9500 . ?
C24 C25 1.381(7) . ?
C25 H25 0.9500 . ?
C25 C26 1.375(8) . ?
C26 H26 0.9500 . ?
C26 C27 1.376(7) . ?
C27 H27 0.9500 . ?
C27 C28 1.384(6) . ?
C29 C30 1.487(6) . ?
C30 C31 1.395(6) . ?
C30 C35 1.379(6) . ?
C31 H31 0.9500 . ?
C31 C32 1.379(6) . ?
C32 H32 0.9500 . ?
C32 C33 1.395(6) . ?
C33 C34 1.388(6) . ?
C33 C36 1.495(6) . ?
C34 H34 0.9500 . ?
C34 C35 1.390(6) . ?
C35 H35 0.9500 . ?
C37 C38 1.366(6) . ?
C37 C42 1.389(6) . ?
C38 H38 0.9500 . ?
C38 C39 1.396(6) . ?
C39 H39 0.9500 . ?
C39 C40 1.381(7) . ?
C40 H40 0.9500 . ?
C40 C41 1.387(7) . ?
C41 H41 0.9500 . ?
C41 C42 1.379(6) . ?
C43 C44 1.480(6) . ?
C44 C45 1.402(6) . ?
C44 C49 1.389(6) . ?
C45 H45 0.9500 . ?
C45 C46 1.378(6) . ?
C46 H46 0.9500 . ?
C46 C47 1.397(6) . ?
C47 C48 1.385(6) . ?
C47 C50 1.495(6) . ?
C48 H48 0.9500 . ?
C48 C49 1.380(6) . ?
C49 H49 0.9500 . ?
C50 O16 1.541(11) . ?
C50 O16A 1.217(12) . ?
C52 H52 0.9500 . ?
C52 H52A 0.9500 . ?
C52 C53 1.394(6) . ?
C52 C51 1.282(14) . ?
C52 C51A 1.527(14) . ?
C53 H53 0.9500 . ?
C53 H53A 0.9500 . ?
C53 C54 1.402(19) . ?
C53 C54A 1.413(19) . ?
C61 C64 1.474(6) . ?
C61 C60 1.526(16) . ?
C61 C62 1.391(13) . ?
C61 C60A 1.450(12) . ?
C61 C62A 1.215(19) . ?
O16 C51 1.423(18) . ?
O17 C56 1.405(12) . ?
O17 C57 1.331(15) . ?
O18 C57 1.205(15) . ?
C51 C56 1.370(16) . ?
C54 H54 0.9500 . ?
C54 C55 1.38(2) . ?
C55 H55 0.9500 . ?
C55 C56 1.377(14) . ?
C57 C58 1.520(16) . ?
C58 C59 1.403(14) . ?
C58 C63 1.394(14) . ?
C59 H59 0.9500 . ?
C59 C60 1.38(2) . ?
C60 H60 0.9500 . ?
C62 H62 0.9500 . ?
C62 C63 1.349(17) . ?
C63 H63 0.9500 . ?
C65 C66 1.387(17) . ?
C65 C70 1.340(18) . ?
C66 H66 0.9500 . ?
C66 C67 1.427(17) . ?
C67 H67 0.9500 . ?
C67 C68 1.385(16) . ?
C68 H68 0.9500 . ?
C68 C69 1.377(17) . ?
C69 H69 0.9500 . ?
C69 C70 1.42(2) . ?
O16A C51A 1.406(17) . ?
O17A C56A 1.420(13) . ?
O17A C57A 1.357(14) . ?
O18A C57A 1.181(12) . ?
C51A C56A 1.381(17) . ?
C54A H54A 0.9500 . ?
C54A C55A 1.41(2) . ?
C55A H55A 0.9500 . ?
C55A C56A 1.374(14) . ?
C57A C58A 1.489(18) . ?
C58A C59A 1.391(15) . ?
C58A C63A 1.407(17) . ?
C59A H59A 0.9500 . ?
C59A C60A 1.370(17) . ?
C60A H60A 0.9500 . ?
C62A H62A 0.9500 . ?
C62A C63A 1.42(2) . ?
C63A H63A 0.9500 . ?
C65A C66A 1.405(16) . ?
C65A C70A 1.364(18) . ?
C66A H66A 0.9500 . ?
C66A C67A 1.413(17) . ?
C67A H67A 0.9500 . ?
C67A C68A 1.388(16) . ?
C68A H68A 0.9500 . ?
C68A C69A 1.384(18) . ?
C69A H69A 0.9500 . ?
C69A C70A 1.369(19) . ?
O21 C71 1.437(7) . ?
O21 C74 1.428(7) . ?
C71 H71A 0.9900 . ?
C71 H71B 0.9900 . ?
C71 C72 1.519(8) . ?
C72 H72A 0.9900 . ?
C72 H72B 0.9900 . ?
C72 C73 1.517(7) . ?
C73 H73A 0.9900 . ?
C73 H73B 0.9900 . ?
C73 C74 1.526(8) . ?
C74 H74A 0.9900 . ?
C74 H74B 0.9900 . ?
O22 C75 1.417(6) . ?
O22 C78 1.418(6) . ?
C75 H75A 0.9900 . ?
C75 H75B 0.9900 . ?
C75 C76 1.531(7) . ?
C76 H76A 0.9900 . ?
C76 H76B 0.9900 . ?
C76 C77 1.532(8) . ?
C77 H77A 0.9900 . ?
C77 H77B 0.9900 . ?
C77 C78 1.511(7) . ?
C78 H78A 0.9900 . ?
C78 H78B 0.9900 . ?
